data_2230826
loop_
_publ_author_name
'Li, Xiao-Yan'

_publ_section_title
;
 (<i>E</i>)-<i>N</i>'-(3,5-Dichloro-2-hydroxybenzylidene)-2-methoxybenzohydrazide
;
_journal_coeditor_code OM2438
_journal_issue 7
_journal_name_full 'Acta Crystallographica Section E'
_journal_page_first o1798
_journal_paper_doi 10.1107/S160053681102366X
_journal_volume 67
_journal_year 2011
_chemical_formula_iupac 'C15 H12 Cl2 N2 O3'
_chemical_formula_moiety 'C15 H12 Cl2 N2 O3'
_chemical_formula_sum 'C15 H12 Cl2 N2 O3'
_chemical_formula_weight 339.17
_chemical_name_systematic
;
(<i>E</i>)-<i>N</i>'-(3,5-Dichloro-2-hydroxybenzylidene)-2-
methoxybenzohydrazide
;
_space_group_IT_number 9
_symmetry_cell_setting monoclinic
_symmetry_space_group_name_Hall 'C -2yc'
_symmetry_space_group_name_H-M 'C 1 c 1'
_atom_sites_solution_hydrogens geom
_atom_sites_solution_primary direct
_atom_sites_solution_secondary difmap
_audit_creation_method SHELXL-97
_cell_angle_alpha 90.00
_cell_angle_beta 96.683(7)
_cell_angle_gamma 90.00
_cell_formula_units_Z 4
_cell_length_a 10.845(7)
_cell_length_b 12.771(8)
_cell_length_c 10.856(7)
_cell_measurement_reflns_used 816
_cell_measurement_temperature 298(2)
_cell_measurement_theta_max 24.3
_cell_measurement_theta_min 2.4
_cell_volume 1493.4(17)
_computing_cell_refinement 'SAINT (Bruker, 1998)'
_computing_data_collection 'SMART (Bruker, 1998)'
_computing_data_reduction 'SAINT (Bruker, 1998)'
_computing_molecular_graphics 'SHELXTL (Sheldrick, 2008)'
_computing_publication_material 'SHELXL97 (Sheldrick, 2008)'
_computing_structure_refinement 'SHELXL97 (Sheldrick, 2008)'
_computing_structure_solution 'SHELXS97 (Sheldrick, 2008)'
_diffrn_ambient_temperature 298(2)
_diffrn_measured_fraction_theta_full 0.994
_diffrn_measured_fraction_theta_max 0.994
_diffrn_measurement_device_type 'Bruker SMART CCD area-detector'
_diffrn_measurement_method \w
_diffrn_radiation_monochromator graphite
_diffrn_radiation_source 'fine-focus sealed tube'
_diffrn_radiation_type MoK\a
_diffrn_radiation_wavelength 0.71073
_diffrn_reflns_av_R_equivalents 0.0498
_diffrn_reflns_av_sigmaI/netI 0.0914
_diffrn_reflns_limit_h_max 13
_diffrn_reflns_limit_h_min -14
_diffrn_reflns_limit_k_max 12
_diffrn_reflns_limit_k_min -16
_diffrn_reflns_limit_l_max 14
_diffrn_reflns_limit_l_min -13
_diffrn_reflns_number 4586
_diffrn_reflns_theta_full 27.48
_diffrn_reflns_theta_max 27.48
_diffrn_reflns_theta_min 2.47
_diffrn_standards_number 0
_exptl_absorpt_coefficient_mu 0.448
_exptl_absorpt_correction_T_max 0.9277
_exptl_absorpt_correction_T_min 0.9237
_exptl_absorpt_correction_type multi-scan
_exptl_absorpt_process_details '(SADABS; Sheldrick, 1996)'
_exptl_crystal_colour colorless
_exptl_crystal_density_diffrn 1.508
_exptl_crystal_density_method 'not measured'
_exptl_crystal_description block
_exptl_crystal_F_000 696
_exptl_crystal_size_max 0.18
_exptl_crystal_size_mid 0.18
_exptl_crystal_size_min 0.17
_refine_diff_density_max 0.277
_refine_diff_density_min -0.278
_refine_ls_abs_structure_details 'Flack (1983), 1272 Friedel pairs'
_refine_ls_abs_structure_Flack 0.10(10)
_refine_ls_extinction_method none
_refine_ls_goodness_of_fit_ref 1.015
_refine_ls_hydrogen_treatment mixed
_refine_ls_matrix_type full
_refine_ls_number_parameters 204
_refine_ls_number_reflns 2978
_refine_ls_number_restraints 4
_refine_ls_restrained_S_all 1.015
_refine_ls_R_factor_all 0.0936
_refine_ls_R_factor_gt 0.0582
_refine_ls_shift/su_max 0.000
_refine_ls_shift/su_mean 0.000
_refine_ls_structure_factor_coef Fsqd
_refine_ls_weighting_details 'calc w=1/[\s^2^(Fo^2^)+(0.0425P)^2^] where P=(Fo^2^+2Fc^2^)/3'
_refine_ls_weighting_scheme calc
_refine_ls_wR_factor_gt 0.1139
_refine_ls_wR_factor_ref 0.1325
_reflns_number_gt 2011
_reflns_number_total 2978
_reflns_threshold_expression I>2\s(I)
_cod_data_source_file om2438.cif
_cod_data_source_block I
_cod_original_cell_volume 1493.4(16)
_cod_original_sg_symbol_H-M 'C c'
_cod_database_code 2230826
_cod_database_fobs_code 2230826

loop_
_symmetry_equiv_pos_as_xyz
'x, y, z'
'x, -y, z+1/2'
'x+1/2, y+1/2, z'
'x+1/2, -y+1/2, z+1/2'

loop_
_atom_site_type_symbol
_atom_site_label
_atom_site_fract_x
_atom_site_fract_y
_atom_site_fract_z
_atom_site_U_iso_or_equiv
_atom_site_adp_type
_atom_site_calc_flag
_atom_site_refinement_flags
_atom_site_occupancy
_atom_site_symmetry_multiplicity
_atom_site_disorder_assembly
_atom_site_disorder_group
Cl Cl1 0.40120(15) 0.77322(10) 0.22803(13) 0.0652(4) Uani d . 1 1 . .
Cl Cl2 0.47525(14) 0.96477(10) 0.67126(14) 0.0658(4) Uani d . 1 1 . .
N N1 0.6075(4) 0.4977(3) 0.5532(3) 0.0389(9) Uani d . 1 1 . .
N N2 0.6498(4) 0.4042(3) 0.6052(3) 0.0436(10) Uani d D 1 1 . .
O O1 0.5144(3) 0.5940(2) 0.3592(3) 0.0461(8) Uani d . 1 1 . .
H H1 0.5450 0.5443 0.3998 0.069 Uiso calc R 1 1 . .
O O2 0.6238(4) 0.3303(2) 0.4167(3) 0.0581(10) Uani d . 1 1 . .
O O3 0.7634(3) 0.2894(3) 0.7842(3) 0.0535(10) Uani d . 1 1 . .
C C1 0.5091(4) 0.6771(3) 0.4333(4) 0.0353(10) Uani d . 1 1 . .
C C2 0.4584(4) 0.7706(4) 0.3839(4) 0.0436(12) Uani d . 1 1 . .
C C3 0.4487(4) 0.8590(4) 0.4551(5) 0.0464(12) Uani d . 1 1 . .
H H3 0.4142 0.9202 0.4198 0.056 Uiso calc R 1 1 . .
C C4 0.4913(5) 0.8547(4) 0.5798(4) 0.0450(12) Uani d . 1 1 . .
C C5 0.5424(4) 0.7637(4) 0.6342(4) 0.0418(12) Uani d . 1 1 . .
H H5 0.5708 0.7621 0.7184 0.050 Uiso calc R 1 1 . .
C C6 0.5504(4) 0.6748(3) 0.5611(4) 0.0360(10) Uani d . 1 1 . .
C C7 0.6003(4) 0.5782(4) 0.6203(4) 0.0421(11) Uani d . 1 1 . .
H H7 0.6261 0.5760 0.7050 0.051 Uiso calc R 1 1 . .
C C8 0.6559(4) 0.3220(3) 0.5280(4) 0.0376(11) Uani d . 1 1 . .
C C9 0.7044(4) 0.2206(3) 0.5831(4) 0.0374(11) Uani d . 1 1 . .
C C10 0.6993(5) 0.1355(4) 0.5042(5) 0.0476(12) Uani d . 1 1 . .
H H10 0.6651 0.1447 0.4223 0.057 Uiso calc R 1 1 . .
C C11 0.7425(5) 0.0378(4) 0.5408(5) 0.0595(15) Uani d . 1 1 . .
H H11 0.7356 -0.0183 0.4859 0.071 Uiso calc R 1 1 . .
C C12 0.7965(5) 0.0254(4) 0.6618(6) 0.0646(16) Uani d . 1 1 . .
H H12 0.8266 -0.0400 0.6882 0.077 Uiso calc R 1 1 . .
C C13 0.8063(5) 0.1080(4) 0.7436(5) 0.0548(14) Uani d . 1 1 . .
H H13 0.8445 0.0990 0.8242 0.066 Uiso calc R 1 1 . .
C C14 0.7587(4) 0.2053(4) 0.7049(4) 0.0427(12) Uani d . 1 1 . .
C C15 0.8242(5) 0.2795(5) 0.9067(5) 0.0705(18) Uani d . 1 1 . .
H H15A 0.7862 0.2242 0.9488 0.106 Uiso calc R 1 1 . .
H H15B 0.8173 0.3441 0.9505 0.106 Uiso calc R 1 1 . .
H H15C 0.9103 0.2634 0.9035 0.106 Uiso calc R 1 1 . .
H H2 0.667(5) 0.404(5) 0.6884(9) 0.085 Uiso d D 1 1 . .

loop_
_atom_site_aniso_label
_atom_site_aniso_U_11
_atom_site_aniso_U_22
_atom_site_aniso_U_33
_atom_site_aniso_U_12
_atom_site_aniso_U_13
_atom_site_aniso_U_23
Cl1 0.0949(10) 0.0518(8) 0.0441(7) 0.0028(8) -0.0130(6) 0.0124(6)
Cl2 0.0854(10) 0.0383(6) 0.0762(10) -0.0036(7) 0.0194(7) -0.0199(7)
N1 0.053(2) 0.033(2) 0.0301(19) 0.0056(18) -0.0001(17) 0.0040(16)
N2 0.059(3) 0.035(2) 0.034(2) 0.0087(19) -0.005(2) 0.0070(18)
O1 0.074(2) 0.0319(18) 0.0310(17) 0.0013(16) -0.0010(16) -0.0017(14)
O2 0.086(3) 0.048(2) 0.0353(19) 0.0129(19) -0.0132(18) 0.0007(17)
O3 0.066(2) 0.054(2) 0.038(2) 0.0143(18) -0.0076(17) 0.0048(17)
C1 0.041(3) 0.033(2) 0.032(2) -0.0051(19) 0.005(2) 0.0042(19)
C2 0.055(3) 0.038(3) 0.037(3) -0.006(2) 0.001(2) 0.001(2)
C3 0.052(3) 0.030(3) 0.057(3) -0.003(2) 0.005(2) 0.004(2)
C4 0.054(3) 0.032(3) 0.051(3) -0.008(2) 0.014(3) -0.007(2)
C5 0.049(3) 0.039(3) 0.037(3) -0.002(2) 0.003(2) -0.004(2)
C6 0.042(3) 0.032(2) 0.034(3) 0.000(2) 0.006(2) 0.0013(19)
C7 0.051(3) 0.043(3) 0.032(2) -0.003(2) 0.002(2) 0.001(2)
C8 0.040(3) 0.035(2) 0.037(3) 0.002(2) 0.000(2) 0.003(2)
C9 0.041(3) 0.030(3) 0.041(3) 0.0035(19) 0.007(2) 0.0096(19)
C10 0.053(3) 0.040(3) 0.051(3) -0.003(2) 0.011(2) -0.001(2)
C11 0.072(4) 0.035(3) 0.072(4) 0.001(2) 0.011(3) -0.003(3)
C12 0.063(4) 0.038(3) 0.094(5) 0.017(3) 0.015(3) 0.022(3)
C13 0.056(3) 0.055(3) 0.054(3) 0.010(3) 0.008(3) 0.024(3)
C14 0.043(3) 0.042(3) 0.043(3) 0.007(2) 0.007(2) 0.011(2)
C15 0.070(4) 0.096(5) 0.042(3) 0.020(3) -0.010(3) 0.007(3)

loop_
_atom_type_symbol
_atom_type_description
_atom_type_scat_dispersion_real
_atom_type_scat_dispersion_imag
_atom_type_scat_source
C C 0.0033 0.0016 'International Tables Vol C Tables 4.2.6.8 and 6.1.1.4'
H H 0.0000 0.0000 'International Tables Vol C Tables 4.2.6.8 and 6.1.1.4'
N N 0.0061 0.0033 'International Tables Vol C Tables 4.2.6.8 and 6.1.1.4'
O O 0.0106 0.0060 'International Tables Vol C Tables 4.2.6.8 and 6.1.1.4'
Cl Cl 0.1484 0.1585 'International Tables Vol C Tables 4.2.6.8 and 6.1.1.4'

loop_
_geom_angle_atom_site_label_1
_geom_angle_atom_site_label_2
_geom_angle_atom_site_label_3
_geom_angle_site_symmetry_1
_geom_angle_site_symmetry_3
_geom_angle
_geom_angle_publ_flag
C7 N1 N2 . . 120.5(4) ?
C8 N2 N1 . . 117.2(3) ?
C8 N2 H2 . . 127(4) ?
N1 N2 H2 . . 116(4) ?
C1 O1 H1 . . 109.5 ?
C14 O3 C15 . . 119.8(4) ?
O1 C1 C2 . . 119.4(4) ?
O1 C1 C6 . . 123.0(4) ?
C2 C1 C6 . . 117.6(4) ?
C3 C2 C1 . . 122.5(4) ?
C3 C2 Cl1 . . 119.3(4) ?
C1 C2 Cl1 . . 118.2(4) ?
C2 C3 C4 . . 118.6(4) ?
C2 C3 H3 . . 120.7 ?
C4 C3 H3 . . 120.7 ?
C3 C4 C5 . . 121.4(4) ?
C3 C4 Cl2 . . 118.9(4) ?
C5 C4 Cl2 . . 119.6(4) ?
C4 C5 C6 . . 119.2(4) ?
C4 C5 H5 . . 120.4 ?
C6 C5 H5 . . 120.4 ?
C5 C6 C1 . . 120.7(4) ?
C5 C6 C7 . . 118.7(4) ?
C1 C6 C7 . . 120.6(4) ?
N1 C7 C6 . . 118.3(4) ?
N1 C7 H7 . . 120.8 ?
C6 C7 H7 . . 120.8 ?
O2 C8 N2 . . 121.2(4) ?
O2 C8 C9 . . 121.1(4) ?
N2 C8 C9 . . 117.7(4) ?
C10 C9 C14 . . 117.3(4) ?
C10 C9 C8 . . 116.5(4) ?
C14 C9 C8 . . 126.1(4) ?
C11 C10 C9 . . 123.1(5) ?
C11 C10 H10 . . 118.4 ?
C9 C10 H10 . . 118.4 ?
C10 C11 C12 . . 118.1(5) ?
C10 C11 H11 . . 121.0 ?
C12 C11 H11 . . 121.0 ?
C13 C12 C11 . . 121.2(5) ?
C13 C12 H12 . . 119.4 ?
C11 C12 H12 . . 119.4 ?
C12 C13 C14 . . 119.4(5) ?
C12 C13 H13 . . 120.3 ?
C14 C13 H13 . . 120.3 ?
O3 C14 C13 . . 121.5(4) ?
O3 C14 C9 . . 117.7(4) ?
C13 C14 C9 . . 120.8(5) ?
O3 C15 H15A . . 109.5 ?
O3 C15 H15B . . 109.5 ?
H15A C15 H15B . . 109.5 ?
O3 C15 H15C . . 109.5 ?
H15A C15 H15C . . 109.5 ?
H15B C15 H15C . . 109.5 ?

loop_
_geom_bond_atom_site_label_1
_geom_bond_atom_site_label_2
_geom_bond_site_symmetry_2
_geom_bond_distance
_geom_bond_publ_flag
Cl1 C2 . 1.734(5) ?
Cl2 C4 . 1.741(5) ?
N1 C7 . 1.268(5) ?
N1 N2 . 1.377(5) ?
N2 C8 . 1.350(5) ?
N2 H2 . 0.900(7) ?
O1 C1 . 1.337(5) ?
O1 H1 . 0.8200 ?
O2 C8 . 1.223(5) ?
O3 C14 . 1.373(6) ?
O3 C15 . 1.420(6) ?
C1 C2 . 1.396(6) ?
C1 C6 . 1.407(5) ?
C2 C3 . 1.379(7) ?
C3 C4 . 1.380(6) ?
C3 H3 . 0.9300 ?
C4 C5 . 1.390(6) ?
C5 C6 . 1.394(6) ?
C5 H5 . 0.9300 ?
C6 C7 . 1.465(6) ?
C7 H7 . 0.9300 ?
C8 C9 . 1.496(6) ?
C9 C10 . 1.381(6) ?
C9 C14 . 1.397(6) ?
C10 C11 . 1.375(7) ?
C10 H10 . 0.9300 ?
C11 C12 . 1.383(8) ?
C11 H11 . 0.9300 ?
C12 C13 . 1.376(8) ?
C12 H12 . 0.9300 ?
C13 C14 . 1.392(6) ?
C13 H13 . 0.9300 ?
C15 H15A . 0.9600 ?
C15 H15B . 0.9600 ?
C15 H15C . 0.9600 ?

loop_
_geom_hbond_atom_site_label_D
_geom_hbond_atom_site_label_H
_geom_hbond_atom_site_label_A
_geom_hbond_site_symmetry_A
_geom_hbond_distance_DH
_geom_hbond_distance_HA
_geom_hbond_distance_DA
_geom_hbond_angle_DHA
O1 H1 N1 . 0.82 1.82 2.543(4) 146
N2 H2 O3 . 0.900(7) 2.02(5) 2.624(4) 123(5)
N2 H2 O1 2_565 0.900(7) 2.63(4) 3.271(5) 129(5)

loop_
_cod_related_entry_id
_cod_related_entry_database
_cod_related_entry_code
1 ChemSpider 12975139
